data_7049483
loop_
_publ_author_name
'Qin, Zhaoxian'
'Zhao, Li'
'Li, Zhiwen'
'Tian, Shanli'
'Xiao, Qian'
'Deng, Yuheng'
'Zhang, Jiangwei'
'Li, Gao'
'Wan, Chongqing'

_publ_section_title
;
 Supramolecular topology design of silver(i) and copper(ii) coordination
 polymers through a new semi-rigid sulfonyl ligand with different anion
 templates.
;
_journal_issue 20
_journal_name_full 'Dalton transactions (Cambridge, England : 2003)'
_journal_page_first 6730
_journal_page_last 6737
_journal_paper_doi 10.1039/c9dt00257j
_journal_volume 48
_journal_year 2019
_chemical_formula_moiety 'C11 H10 Cl2 Cu N2 O2 S'
_chemical_formula_sum 'C11 H10 Cl2 Cu N2 O2 S'
_chemical_formula_weight 368.71
_space_group_crystal_system monoclinic
_space_group_IT_number 14
_space_group_name_Hall '-P 2yn'
_space_group_name_H-M_alt 'P 1 21/n 1'
_symmetry_space_group_name_Hall '-P 2yn'
_symmetry_space_group_name_H-M 'P 1 21/n 1'
_atom_sites_solution_hydrogens geom
_audit_creation_date 2019-03-05
_audit_creation_method
;
Olex2 1.2
(compiled 2018.05.29 svn.r3508 for OlexSys, GUI svn.r5506)
;
_audit_update_record
;
2019-03-05 deposited with the CCDC.    2019-03-25 downloaded from the CCDC.
;
_cell_angle_alpha 90
_cell_angle_beta 100.228(4)
_cell_angle_gamma 90
_cell_formula_units_Z 4
_cell_length_a 7.7548(5)
_cell_length_b 13.6358(10)
_cell_length_c 12.7451(9)
_cell_measurement_reflns_used 2892
_cell_measurement_temperature 296(2)
_cell_measurement_theta_max 25.242
_cell_measurement_theta_min 2.206
_cell_volume 1326.29(16)
_computing_cell_refinement 'SAINT v7.68A (Bruker, 2009)'
_computing_data_collection 'Bruker XSCANS'
_computing_data_reduction 'SAINT v7.68A (Bruker, 2009)'
_computing_molecular_graphics 'Olex2 (Dolomanov et al., 2009)'
_computing_publication_material 'Olex2 (Dolomanov et al., 2009)'
_computing_structure_refinement 'ShelXL (Sheldrick, 2015)'
_diffrn_ambient_temperature 296.15
_diffrn_detector_area_resol_mean 16.0971
_diffrn_measured_fraction_theta_full 0.901
_diffrn_measured_fraction_theta_max 0.919
_diffrn_measurement_device_type 'Bruker P4'
_diffrn_measurement_method '\w scans'
_diffrn_radiation_type MoK\a
_diffrn_radiation_wavelength 0.71073
_diffrn_reflns_av_R_equivalents 0.0457
_diffrn_reflns_av_unetI/netI 0.0555
_diffrn_reflns_Laue_measured_fraction_full 0.901
_diffrn_reflns_Laue_measured_fraction_max 0.919
_diffrn_reflns_limit_h_max 10
_diffrn_reflns_limit_h_min -10
_diffrn_reflns_limit_k_max 13
_diffrn_reflns_limit_k_min -17
_diffrn_reflns_limit_l_max 16
_diffrn_reflns_limit_l_min -16
_diffrn_reflns_number 10524
_diffrn_reflns_point_group_measured_fraction_full 0.901
_diffrn_reflns_point_group_measured_fraction_max 0.919
_diffrn_reflns_theta_full 25.242
_diffrn_reflns_theta_max 27.839
_diffrn_reflns_theta_min 2.206
_exptl_absorpt_coefficient_mu 2.203
_exptl_absorpt_correction_T_max 0.7456
_exptl_absorpt_correction_T_min 0.6530
_exptl_absorpt_correction_type multi-scan
_exptl_absorpt_process_details
;
SADABS-2008/1 (Bruker,2008) was used for absorption correction.
wR2(int) was 0.0608 before and 0.0484 after correction.
The Ratio of minimum to maximum transmission is 0.8758.
The \l/2 correction factor is 0.0015.
;
_exptl_crystal_colour blue
_exptl_crystal_density_diffrn 1.847
_exptl_crystal_density_method 'not measured'
_exptl_crystal_description block
_exptl_crystal_F_000 740
_exptl_crystal_size_max 0.5
_exptl_crystal_size_mid 0.4
_exptl_crystal_size_min 0.2
_refine_diff_density_max 0.414
_refine_diff_density_min -0.287
_refine_diff_density_rms 0.073
_refine_ls_extinction_method none
_refine_ls_goodness_of_fit_ref 0.929
_refine_ls_hydrogen_treatment constr
_refine_ls_matrix_type full
_refine_ls_number_parameters 172
_refine_ls_number_reflns 2892
_refine_ls_number_restraints 0
_refine_ls_restrained_S_all 0.929
_refine_ls_R_factor_all 0.0687
_refine_ls_R_factor_gt 0.0369
_refine_ls_shift/su_max 0.000
_refine_ls_shift/su_mean 0.000
_refine_ls_structure_factor_coef Fsqd
_refine_ls_weighting_details 'w=1/[\s^2^(Fo^2^)+(0.0249P)^2^] where P=(Fo^2^+2Fc^2^)/3'
_refine_ls_weighting_scheme calc
_refine_ls_wR_factor_gt 0.0573
_refine_ls_wR_factor_ref 0.0661
_reflns_Friedel_coverage 0.000
_reflns_number_gt 1922
_reflns_number_total 2892
_reflns_threshold_expression 'I > 2\s(I)'
_cod_data_source_file c9dt00257j2.cif
_cod_data_source_block 4
_cod_depositor_comments 'Adding full bibliography for 7049479--7049484.cif.'
_cod_database_code 7049483
_shelx_shelxl_version_number 2018/3
_shelx_space_group_comment
;
The symmetry employed for this shelxl refinement is uniquely defined
by the following loop, which should always be used as a source of
symmetry information in preference to the above space-group names.
They are only intended as comments.
;
_olex2_refinement_description
;
1. Fixed Uiso
 At 1.2 times of:
  All C(H) groups, All C(H,H) groups
2.a Secondary CH2 refined with riding coordinates:
 C6(H6A,H6B)
2.b Aromatic/amide H refined with riding coordinates:
 C1(H1), C2(H2), C3(H3), C4(H4), C8(H8), C9(H9), C10(H10), C11(H11)
;
_olex2_submission_special_instructions 'No special instructions were received'

loop_
_space_group_symop_operation_xyz
'x, y, z'
'-x+1/2, y+1/2, -z+1/2'
'-x, -y, -z'
'x-1/2, -y-1/2, z-1/2'

loop_
_atom_site_label
_atom_site_type_symbol
_atom_site_fract_x
_atom_site_fract_y
_atom_site_fract_z
_atom_site_U_iso_or_equiv
_atom_site_adp_type
_atom_site_occupancy
_atom_site_site_symmetry_order
_atom_site_calc_flag
_atom_site_refinement_flags_posn
Cu1 Cu 0.66882(4) 0.21671(2) 0.54040(3) 0.03313(12) Uani 1 1 d .
Cl1 Cl 0.86634(9) 0.29965(5) 0.46213(6) 0.0447(2) Uani 1 1 d .
Cl2 Cl 0.45595(8) 0.14218(5) 0.61310(6) 0.04275(19) Uani 1 1 d .
S1 S 0.43195(8) 0.22508(5) 0.29179(5) 0.03369(17) Uani 1 1 d .
O1 O 0.2667(2) 0.19969(13) 0.22620(15) 0.0431(5) Uani 1 1 d .
O2 O 0.5342(2) 0.14961(13) 0.35144(15) 0.0447(5) Uani 1 1 d .
N1 N 0.4806(3) 0.31656(15) 0.48259(18) 0.0348(5) Uani 1 1 d .
N2 N 0.3429(2) 0.38950(15) 0.09856(17) 0.0300(5) Uani 1 1 d .
C1 C 0.4386(4) 0.3820(2) 0.5525(3) 0.0466(8) Uani 1 1 d .
H1 H 0.501028 0.381921 0.621857 0.056 Uiso 1 1 calc R
C2 C 0.3050(4) 0.4498(2) 0.5246(3) 0.0473(8) Uani 1 1 d .
H2 H 0.280479 0.495604 0.573948 0.057 Uiso 1 1 calc R
C3 C 0.2097(4) 0.4483(2) 0.4233(3) 0.0451(8) Uani 1 1 d .
H3 H 0.119504 0.493122 0.403094 0.054 Uiso 1 1 calc R
C4 C 0.2483(3) 0.3806(2) 0.3522(2) 0.0429(7) Uani 1 1 d .
H4 H 0.183553 0.377860 0.283451 0.051 Uiso 1 1 calc R
C5 C 0.3838(3) 0.31664(19) 0.3837(2) 0.0329(6) Uani 1 1 d .
C6 C 0.5621(3) 0.28310(19) 0.2077(2) 0.0365(6) Uani 1 1 d .
H6A H 0.680517 0.290159 0.247163 0.044 Uiso 1 1 calc R
H6B H 0.567385 0.240425 0.147473 0.044 Uiso 1 1 calc R
C7 C 0.4983(3) 0.38164(18) 0.16629(19) 0.0301(6) Uani 1 1 d .
C8 C 0.6014(3) 0.4634(2) 0.1970(2) 0.0381(7) Uani 1 1 d .
H8 H 0.707850 0.456611 0.243308 0.046 Uiso 1 1 calc R
C9 C 0.5459(4) 0.5544(2) 0.1587(2) 0.0400(7) Uani 1 1 d .
H9 H 0.614517 0.609538 0.178641 0.048 Uiso 1 1 calc R
C10 C 0.3892(4) 0.5631(2) 0.0913(2) 0.0400(7) Uani 1 1 d .
H10 H 0.348701 0.624022 0.064885 0.048 Uiso 1 1 calc R
C11 C 0.2928(3) 0.4800(2) 0.0634(2) 0.0343(6) Uani 1 1 d .
H11 H 0.186091 0.486533 0.017344 0.041 Uiso 1 1 calc R

loop_
_atom_site_aniso_label
_atom_site_aniso_U_11
_atom_site_aniso_U_22
_atom_site_aniso_U_33
_atom_site_aniso_U_23
_atom_site_aniso_U_13
_atom_site_aniso_U_12
Cu1 0.03236(19) 0.0338(2) 0.03260(19) 0.00244(15) 0.00396(14) 0.00024(14)
Cl1 0.0423(4) 0.0446(5) 0.0489(5) 0.0082(3) 0.0126(3) -0.0032(3)
Cl2 0.0344(4) 0.0526(4) 0.0405(4) 0.0040(3) 0.0045(3) -0.0069(3)
S1 0.0340(4) 0.0351(4) 0.0305(4) 0.0028(3) 0.0017(3) 0.0007(3)
O1 0.0362(10) 0.0473(12) 0.0438(12) 0.0023(9) 0.0016(9) -0.0065(8)
O2 0.0521(12) 0.0403(11) 0.0392(11) 0.0082(9) 0.0013(9) 0.0083(9)
N1 0.0385(13) 0.0340(13) 0.0310(13) 0.0014(10) 0.0038(10) -0.0007(10)
N2 0.0265(11) 0.0304(13) 0.0329(12) 0.0002(10) 0.0052(9) 0.0023(9)
C1 0.0512(18) 0.0475(19) 0.0405(17) -0.0061(15) 0.0066(14) 0.0045(15)
C2 0.0507(19) 0.0457(19) 0.0471(19) -0.0060(15) 0.0127(15) 0.0079(15)
C3 0.0378(16) 0.0470(19) 0.0508(19) -0.0018(15) 0.0084(14) 0.0135(13)
C4 0.0352(15) 0.0576(19) 0.0349(16) 0.0015(14) 0.0041(13) 0.0037(14)
C5 0.0297(14) 0.0397(16) 0.0304(15) 0.0019(12) 0.0081(12) 0.0023(12)
C6 0.0372(15) 0.0401(16) 0.0326(15) 0.0019(13) 0.0073(13) 0.0027(13)
C7 0.0299(14) 0.0394(16) 0.0220(13) 0.0035(11) 0.0071(11) 0.0036(12)
C8 0.0318(14) 0.0513(19) 0.0327(16) -0.0062(13) 0.0098(12) -0.0029(13)
C9 0.0472(17) 0.0372(17) 0.0395(17) -0.0032(13) 0.0184(14) -0.0071(14)
C10 0.0472(17) 0.0319(16) 0.0442(18) 0.0002(13) 0.0176(14) 0.0021(13)
C11 0.0336(15) 0.0371(17) 0.0331(15) 0.0018(12) 0.0085(12) 0.0035(12)

loop_
_atom_type_symbol
_atom_type_description
_atom_type_scat_dispersion_real
_atom_type_scat_dispersion_imag
_atom_type_scat_source
C C 0.0033 0.0016 'International Tables Vol C Tables 4.2.6.8 and 6.1.1.4'
H H 0.0000 0.0000 'International Tables Vol C Tables 4.2.6.8 and 6.1.1.4'
Cl Cl 0.1484 0.1585 'International Tables Vol C Tables 4.2.6.8 and 6.1.1.4'
Cu Cu 0.3201 1.2651 'International Tables Vol C Tables 4.2.6.8 and 6.1.1.4'
N N 0.0061 0.0033 'International Tables Vol C Tables 4.2.6.8 and 6.1.1.4'
O O 0.0106 0.0060 'International Tables Vol C Tables 4.2.6.8 and 6.1.1.4'
S S 0.1246 0.1234 'International Tables Vol C Tables 4.2.6.8 and 6.1.1.4'

loop_
_geom_angle_atom_site_label_1
_geom_angle_atom_site_label_2
_geom_angle_atom_site_label_3
_geom_angle
_geom_angle_site_symmetry_1
_geom_angle_site_symmetry_3
Cl2 Cu1 Cl1 175.68(3) . .
N1 Cu1 Cl1 90.23(6) . .
N1 Cu1 Cl2 85.45(6) . .
N2 Cu1 Cl1 93.39(6) 4_666 .
N2 Cu1 Cl2 90.93(6) 4_666 .
N2 Cu1 N1 176.04(8) 4_666 .
O1 S1 C5 106.17(11) . .
O1 S1 C6 107.34(12) . .
O2 S1 O1 119.11(11) . .
O2 S1 C5 108.24(12) . .
O2 S1 C6 108.58(12) . .
C6 S1 C5 106.79(12) . .
C1 N1 Cu1 116.60(18) . .
C1 N1 C5 117.4(2) . .
C5 N1 Cu1 125.69(18) . .
C7 N2 Cu1 129.39(16) . 4_565
C11 N2 Cu1 113.52(16) . 4_565
C11 N2 C7 117.1(2) . .
N1 C1 H1 118.9 . .
N1 C1 C2 122.1(3) . .
C2 C1 H1 118.9 . .
C1 C2 H2 120.5 . .
C3 C2 C1 119.0(3) . .
C3 C2 H2 120.5 . .
C2 C3 H3 120.3 . .
C4 C3 C2 119.4(3) . .
C4 C3 H3 120.3 . .
C3 C4 H4 120.5 . .
C3 C4 C5 119.0(3) . .
C5 C4 H4 120.5 . .
N1 C5 S1 117.63(19) . .
N1 C5 C4 123.0(2) . .
C4 C5 S1 119.3(2) . .
S1 C6 H6A 108.5 . .
S1 C6 H6B 108.5 . .
H6A C6 H6B 107.5 . .
C7 C6 S1 115.07(19) . .
C7 C6 H6A 108.5 . .
C7 C6 H6B 108.5 . .
N2 C7 C6 119.8(2) . .
N2 C7 C8 121.2(2) . .
C8 C7 C6 119.0(2) . .
C7 C8 H8 120.1 . .
C9 C8 C7 119.8(3) . .
C9 C8 H8 120.1 . .
C8 C9 H9 120.3 . .
C10 C9 C8 119.4(3) . .
C10 C9 H9 120.3 . .
C9 C10 H10 120.8 . .
C9 C10 C11 118.5(3) . .
C11 C10 H10 120.8 . .
N2 C11 C10 124.1(3) . .
N2 C11 H11 118.0 . .
C10 C11 H11 118.0 . .

loop_
_geom_bond_atom_site_label_1
_geom_bond_atom_site_label_2
_geom_bond_distance
_geom_bond_site_symmetry_2
Cu1 Cl1 2.2723(8) .
Cu1 Cl2 2.2714(8) .
Cu1 N1 2.036(2) .
Cu1 N2 2.028(2) 4_666
S1 O1 1.4426(18) .
S1 O2 1.4325(18) .
S1 C5 1.796(3) .
S1 C6 1.783(3) .
N1 C1 1.341(3) .
N1 C5 1.348(3) .
N2 C7 1.356(3) .
N2 C11 1.347(3) .
C1 H1 0.9300 .
C1 C2 1.387(4) .
C2 H2 0.9300 .
C2 C3 1.369(4) .
C3 H3 0.9300 .
C3 C4 1.363(4) .
C4 H4 0.9300 .
C4 C5 1.370(4) .
C6 H6A 0.9700 .
C6 H6B 0.9700 .
C6 C7 1.495(3) .
C7 C8 1.387(4) .
C8 H8 0.9300 .
C8 C9 1.375(4) .
C9 H9 0.9300 .
C9 C10 1.363(4) .
C10 H10 0.9300 .
C10 C11 1.368(4) .
C11 H11 0.9300 .

loop_
_geom_torsion_atom_site_label_1
_geom_torsion_atom_site_label_2
_geom_torsion_atom_site_label_3
_geom_torsion_atom_site_label_4
_geom_torsion
_geom_torsion_site_symmetry_1
Cu1 N1 C1 C2 -175.9(2) .
Cu1 N1 C5 S1 -3.6(3) .
Cu1 N1 C5 C4 174.0(2) .
Cu1 N2 C7 C6 0.5(3) 4_565
Cu1 N2 C7 C8 179.53(19) 4_565
Cu1 N2 C11 C10 -179.6(2) 4_565
S1 C6 C7 N2 -65.4(3) .
S1 C6 C7 C8 115.5(2) .
O1 S1 C5 N1 145.65(19) .
O1 S1 C5 C4 -32.1(2) .
O1 S1 C6 C7 68.3(2) .
O2 S1 C5 N1 16.7(2) .
O2 S1 C5 C4 -161.0(2) .
O2 S1 C6 C7 -161.71(18) .
N1 C1 C2 C3 1.8(4) .
N2 C7 C8 C9 0.2(4) .
C1 N1 C5 S1 -176.8(2) .
C1 N1 C5 C4 0.8(4) .
C1 C2 C3 C4 -0.1(4) .
C2 C3 C4 C5 -1.1(4) .
C3 C4 C5 S1 178.4(2) .
C3 C4 C5 N1 0.8(4) .
C5 S1 C6 C7 -45.2(2) .
C5 N1 C1 C2 -2.1(4) .
C6 S1 C5 N1 -100.0(2) .
C6 S1 C5 C4 82.2(2) .
C6 C7 C8 C9 179.2(2) .
C7 N2 C11 C10 0.5(4) .
C7 C8 C9 C10 0.3(4) .
C8 C9 C10 C11 -0.5(4) .
C9 C10 C11 N2 0.1(4) .
C11 N2 C7 C6 -179.6(2) .
C11 N2 C7 C8 -0.6(4) .
